data_4506894
loop_
_publ_author_name
'Hou, Xiaodong'
'Schober, Matthew'
'Chu, Qianli'

_publ_section_title
;
 A Chiral Nanosheet Connected by Amide Hydrogen Bonds
;
_journal_issue 11
_journal_name_full 'Crystal Growth &amp; Design'
_journal_page_first 5159
_journal_paper_doi 10.1021/cg301030f
_journal_volume 12
_journal_year 2012
_chemical_formula_moiety 'C33 H55 N3 O3'
_chemical_formula_sum 'C33 H55 N3 O3'
_chemical_formula_weight 541.80
_chemical_name_systematic
;
 ?
;
_space_group_IT_number 4
_space_group_name_Hall 'P 2yb'
_symmetry_cell_setting monoclinic
_symmetry_space_group_name_Hall 'P 2yb'
_symmetry_space_group_name_H-M 'P 1 21 1'
_atom_sites_solution_hydrogens geom
_atom_sites_solution_primary direct
_atom_sites_solution_secondary difmap
_audit_creation_method SHELXL-97
_cell_angle_alpha 90.00
_cell_angle_beta 97.230(2)
_cell_angle_gamma 90.00
_cell_formula_units_Z 2
_cell_length_a 11.9029(3)
_cell_length_b 7.6500(2)
_cell_length_c 18.0677(5)
_cell_measurement_reflns_used 9934
_cell_measurement_temperature 296(2)
_cell_measurement_theta_max 21.28
_cell_measurement_theta_min 2.27
_cell_volume 1632.11(7)
_computing_cell_refinement 'Bruker SAINT'
_computing_data_collection 'Bruker APEX2'
_computing_data_reduction 'Bruker SAINT'
_computing_molecular_graphics 'Bruker SHELXTL'
_computing_publication_material 'Bruker SHELXTL'
_computing_structure_refinement 'SHELXL-97 (Sheldrick, 2008)'
_computing_structure_solution 'SHELXS-97 (Sheldrick, 2008)'
_diffrn_ambient_temperature 296(2)
_diffrn_measured_fraction_theta_full 0.916
_diffrn_measured_fraction_theta_max 0.916
_diffrn_measurement_device_type 'Bruker APEX-II CCD'
_diffrn_measurement_method '\f and \w scans'
_diffrn_radiation_monochromator graphite
_diffrn_radiation_source 'fine-focus sealed tube'
_diffrn_radiation_type MoK\a
_diffrn_radiation_wavelength 0.71073
_diffrn_reflns_av_R_equivalents 0.0321
_diffrn_reflns_av_sigmaI/netI 0.0595
_diffrn_reflns_limit_h_max 12
_diffrn_reflns_limit_h_min -13
_diffrn_reflns_limit_k_max 9
_diffrn_reflns_limit_k_min -8
_diffrn_reflns_limit_l_max 19
_diffrn_reflns_limit_l_min -20
_diffrn_reflns_number 17918
_diffrn_reflns_theta_full 25.00
_diffrn_reflns_theta_max 25.00
_diffrn_reflns_theta_min 1.14
_exptl_absorpt_coefficient_mu 0.070
_exptl_absorpt_correction_T_max 0.9930
_exptl_absorpt_correction_T_min 0.9593
_exptl_absorpt_correction_type multi-scan
_exptl_absorpt_process_details 'Acta Cryst (1995). A51, 33-38'
_exptl_crystal_colour colourless
_exptl_crystal_density_diffrn 1.102
_exptl_crystal_density_method 'not measured'
_exptl_crystal_description Plate
_exptl_crystal_F_000 596
_exptl_crystal_size_max 0.60
_exptl_crystal_size_mid 0.30
_exptl_crystal_size_min 0.10
_refine_diff_density_max 0.437
_refine_diff_density_min -0.336
_refine_diff_density_rms 0.089
_refine_ls_abs_structure_details 'Flack H D (1983), Acta Cryst. A39, 876-881'
_refine_ls_abs_structure_Flack 3.4(17)
_refine_ls_extinction_method none
_refine_ls_goodness_of_fit_ref 1.091
_refine_ls_hydrogen_treatment constr
_refine_ls_matrix_type full
_refine_ls_number_parameters 374
_refine_ls_number_reflns 4875
_refine_ls_number_restraints 362
_refine_ls_restrained_S_all 1.056
_refine_ls_R_factor_all 0.0839
_refine_ls_R_factor_gt 0.0561
_refine_ls_shift/su_max 0.001
_refine_ls_shift/su_mean 0.000
_refine_ls_structure_factor_coef Fsqd
_refine_ls_weighting_details 'calc w=1/[\s^2^(Fo^2^)+(0.0904P)^2^+0.1228P] where P=(Fo^2^+2Fc^2^)/3'
_refine_ls_weighting_scheme calc
_refine_ls_wR_factor_gt 0.1366
_refine_ls_wR_factor_ref 0.1647
_reflns_number_gt 3656
_reflns_number_total 4875
_reflns_threshold_expression >2sigma(I)
_cod_data_source_file cg301030f_si_002.cif
_cod_data_source_block triamide03b_0m
_cod_depositor_comments
;
The following automatic conversions were performed:

'_symmetry_cell_setting' value 'Monoclinic' changed to 'monoclinic'
according to /home/saulius/struct/CIF-dictionaries/cif_core.dic
dictionary named 'cif_core.dic' version 2.4.2 from 2011-04-26.

Automatic conversion script
Id: cif_fix_values 1891 2012-01-12 08:04:46Z andrius 
;
_cod_original_sg_symbol_H-M P2(1)
_cod_database_code 4506894

loop_
_symmetry_equiv_pos_as_xyz
'x, y, z'
'-x, y+1/2, -z'

loop_
_atom_site_label
_atom_site_type_symbol
_atom_site_fract_x
_atom_site_fract_y
_atom_site_fract_z
_atom_site_U_iso_or_equiv
_atom_site_adp_type
_atom_site_occupancy
_atom_site_symmetry_multiplicity
_atom_site_calc_flag
_atom_site_refinement_flags
_atom_site_disorder_assembly
_atom_site_disorder_group
O1 O 0.36932(18) 0.6478(3) 0.11047(14) 0.0427(7) Uani 1 1 d U . .
O2 O 0.63428(18) 0.1563(3) 0.09508(14) 0.0389(7) Uani 1 1 d U . .
O3 O 0.04759(17) 0.0456(3) -0.03844(13) 0.0345(6) Uani 1 1 d U . .
N1 N 0.1717(2) -0.1550(4) -0.07013(16) 0.0318(8) Uani 1 1 d U . .
H1 H 0.2416 -0.1827 -0.0704 0.038 Uiso 1 1 calc R . .
N2 N 0.5542(2) -0.1069(4) 0.11222(16) 0.0316(7) Uani 1 1 d U . .
H2 H 0.4932 -0.1684 0.1056 0.038 Uiso 1 1 calc R . .
N3 N 0.1794(2) 0.6053(4) 0.09486(17) 0.0355(8) Uani 1 1 d U . .
H3 H 0.1253 0.5340 0.0802 0.043 Uiso 1 1 calc R . .
C1 C -0.1505(4) -0.2752(8) -0.5618(2) 0.0743(15) Uani 1 1 d U . .
H1A H -0.1582 -0.1503 -0.5636 0.112 Uiso 1 1 calc R . .
H1B H -0.2193 -0.3283 -0.5848 0.112 Uiso 1 1 calc R . .
H1C H -0.0888 -0.3097 -0.5881 0.112 Uiso 1 1 calc R . .
C2 C -0.1271(3) -0.3341(7) -0.4812(2) 0.0556(12) Uani 1 1 d U . .
H2A H -0.1892 -0.2972 -0.4549 0.067 Uiso 1 1 calc R . .
H2B H -0.1241 -0.4608 -0.4798 0.067 Uiso 1 1 calc R . .
C3 C -0.0180(3) -0.2624(6) -0.4413(2) 0.0472(11) Uani 1 1 d U . .
H3A H -0.0191 -0.1360 -0.4456 0.057 Uiso 1 1 calc R . .
H3B H 0.0445 -0.3051 -0.4660 0.057 Uiso 1 1 calc R . .
C4 C 0.0037(3) -0.3117(6) -0.3584(2) 0.0464(11) Uani 1 1 d U . .
H4A H -0.0597 -0.2719 -0.3340 0.056 Uiso 1 1 calc R . .
H4B H 0.0070 -0.4380 -0.3542 0.056 Uiso 1 1 calc R . .
C5 C 0.1113(3) -0.2359(6) -0.3180(2) 0.0461(11) Uani 1 1 d U . .
H5A H 0.1065 -0.1094 -0.3203 0.055 Uiso 1 1 calc R . .
H5B H 0.1743 -0.2713 -0.3437 0.055 Uiso 1 1 calc R . .
C6 C 0.1358(3) -0.2910(6) -0.2364(2) 0.0447(11) Uani 1 1 d U . .
H6A H 0.1423 -0.4173 -0.2344 0.054 Uiso 1 1 calc R . .
H6B H 0.2085 -0.2428 -0.2159 0.054 Uiso 1 1 calc R . .
C7 C 0.0482(3) -0.2352(5) -0.18720(19) 0.0352(9) Uani 1 1 d U . .
H7A H -0.0224 -0.2955 -0.2032 0.042 Uiso 1 1 calc R . .
H7B H 0.0345 -0.1108 -0.1935 0.042 Uiso 1 1 calc R . .
C8 C 0.0838(3) -0.2733(5) -0.1050(2) 0.0347(9) Uani 1 1 d U . .
H8A H 0.0179 -0.2645 -0.0786 0.042 Uiso 1 1 calc R . .
H8B H 0.1115 -0.3925 -0.0998 0.042 Uiso 1 1 calc R . .
C9 C 0.1465(3) -0.0060(5) -0.03810(19) 0.0276(9) Uani 1 1 d U . .
C10 C 0.2421(2) 0.0979(5) 0.00297(18) 0.0245(8) Uani 1 1 d U . .
C11 C 0.3498(2) 0.0279(5) 0.02320(18) 0.0281(9) Uani 1 1 d U . .
H11 H 0.3651 -0.0870 0.0110 0.034 Uiso 1 1 calc R . .
C12 C 0.4344(2) 0.1308(5) 0.06166(18) 0.0260(8) Uani 1 1 d U . .
C13 C 0.5502(3) 0.0593(5) 0.08988(19) 0.0292(9) Uani 1 1 d U . .
C14 C 0.6579(3) -0.1880(5) 0.14745(19) 0.0331(9) Uani 1 1 d U . .
H14A H 0.7223 -0.1306 0.1300 0.040 Uiso 1 1 calc R . .
H14B H 0.6589 -0.3097 0.1325 0.040 Uiso 1 1 calc R . .
C15 C 0.6699(3) -0.1781(5) 0.2318(2) 0.0354(9) Uani 1 1 d U . .
H15A H 0.6673 -0.0563 0.2465 0.042 Uiso 1 1 calc R . .
H15B H 0.7436 -0.2237 0.2517 0.042 Uiso 1 1 calc R . .
C16 C 0.5785(3) -0.2787(5) 0.2668(2) 0.0370(9) Uani 1 1 d U . .
H16A H 0.5812 -0.2434 0.3186 0.044 Uiso 1 1 calc R . .
H16B H 0.5049 -0.2457 0.2415 0.044 Uiso 1 1 calc R . .
C17 C 0.5896(3) -0.4764(5) 0.2638(2) 0.0361(9) Uani 1 1 d U . .
H17A H 0.6575 -0.5117 0.2957 0.043 Uiso 1 1 calc R . .
H17B H 0.5982 -0.5109 0.2132 0.043 Uiso 1 1 calc R . .
C18 C 0.4881(3) -0.5725(5) 0.2883(2) 0.0401(10) Uani 1 1 d U . .
H18A H 0.4786 -0.5354 0.3385 0.048 Uiso 1 1 calc R . .
H18B H 0.4206 -0.5382 0.2558 0.048 Uiso 1 1 calc R . .
C19 C 0.4975(3) -0.7686(5) 0.2874(2) 0.0401(10) Uani 1 1 d U . .
H19A H 0.5637 -0.8031 0.3211 0.048 Uiso 1 1 calc R . .
H19B H 0.5092 -0.8055 0.2376 0.048 Uiso 1 1 calc R . .
C20 C 0.3946(3) -0.8640(6) 0.3097(2) 0.0466(11) Uani 1 1 d U . .
H20A H 0.4125 -0.9873 0.3154 0.056 Uiso 1 1 calc R . .
H20B H 0.3791 -0.8203 0.3577 0.056 Uiso 1 1 calc R . .
C21 C 0.2894(3) -0.8437(6) 0.2542(3) 0.0574(12) Uani 1 1 d U . .
H21A H 0.2719 -0.7218 0.2474 0.086 Uiso 1 1 calc R . .
H21B H 0.2272 -0.9021 0.2727 0.086 Uiso 1 1 calc R . .
H21C H 0.3021 -0.8943 0.2074 0.086 Uiso 1 1 calc R . .
C22 C 0.4158(5) 0.5056(9) 0.5101(3) 0.0934(18) Uani 1 1 d U . .
H22A H 0.3670 0.4142 0.4886 0.140 Uiso 1 1 calc R . .
H22B H 0.4443 0.4757 0.5605 0.140 Uiso 1 1 calc R . .
H22C H 0.4780 0.5196 0.4815 0.140 Uiso 1 1 calc R . .
C23 C 0.3509(4) 0.6727(8) 0.5093(3) 0.0737(15) Uani 1 1 d U . .
H23A H 0.3995 0.7635 0.5332 0.088 Uiso 1 1 calc R . .
H23B H 0.2877 0.6578 0.5378 0.088 Uiso 1 1 calc R . .
C24 C 0.3066(4) 0.7295(7) 0.4304(3) 0.0707(14) Uani 1 1 d U B .
H24A H 0.3688 0.7294 0.4006 0.085 Uiso 1 1 calc R . .
H24B H 0.2788 0.8485 0.4319 0.085 Uiso 1 1 calc R . .
C25 C 0.2122(4) 0.6140(7) 0.3927(2) 0.0749(15) Uani 1 1 d U . .
H25A H 0.1683 0.5764 0.4316 0.090 Uiso 1 1 calc R A 1
H25B H 0.2485 0.5102 0.3760 0.090 Uiso 1 1 calc R A 1
C26A C 0.1268(6) 0.6734(10) 0.3273(4) 0.045(2) Uani 0.658(11) 1 d PU B 1
H26A H 0.0644 0.5910 0.3204 0.054 Uiso 0.658(11) 1 calc PR B 1
H26B H 0.0965 0.7866 0.3386 0.054 Uiso 0.658(11) 1 calc PR B 1
C27A C 0.1807(7) 0.6859(9) 0.2563(4) 0.0361(18) Uani 0.658(11) 1 d PU B 1
H27A H 0.2071 0.5718 0.2428 0.043 Uiso 0.658(11) 1 calc PR B 1
H27B H 0.2450 0.7646 0.2632 0.043 Uiso 0.658(11) 1 calc PR B 1
C26B C 0.2025(13) 0.7361(17) 0.3123(9) 0.044(4) Uani 0.342(11) 1 d PU B 2
H26C H 0.1839 0.8568 0.3220 0.053 Uiso 0.342(11) 1 calc PR B 2
H26D H 0.2732 0.7331 0.2908 0.053 Uiso 0.342(11) 1 calc PR B 2
C27B C 0.1086(14) 0.6502(19) 0.2610(8) 0.045(3) Uani 0.342(11) 1 d PU B 2
H27C H 0.1303 0.5324 0.2489 0.054 Uiso 0.342(11) 1 calc PR B 2
H27D H 0.0403 0.6440 0.2850 0.054 Uiso 0.342(11) 1 calc PR B 2
C28 C 0.0881(3) 0.7578(6) 0.1918(2) 0.0507(11) Uani 1 1 d U . .
C29 C 0.1498(3) 0.7741(5) 0.1238(2) 0.0410(10) Uani 1 1 d U B .
H29A H 0.1023 0.8370 0.0851 0.049 Uiso 1 1 calc R . .
H29B H 0.2184 0.8418 0.1368 0.049 Uiso 1 1 calc R . .
C30 C 0.2856(3) 0.5539(5) 0.08952(19) 0.0321(9) Uani 1 1 d U . .
C31 C 0.3038(3) 0.3733(5) 0.0619(2) 0.0280(8) Uani 1 1 d U . .
C32 C 0.2193(3) 0.2694(5) 0.02318(19) 0.0285(8) Uani 1 1 d U . .
H32 H 0.1470 0.3151 0.0107 0.034 Uiso 1 1 calc R . .
C33 C 0.4115(3) 0.3015(5) 0.07884(19) 0.0284(8) Uani 1 1 d U . .
H33 H 0.4696 0.3707 0.1024 0.034 Uiso 1 1 calc R . .

loop_
_atom_site_aniso_label
_atom_site_aniso_U_11
_atom_site_aniso_U_22
_atom_site_aniso_U_33
_atom_site_aniso_U_23
_atom_site_aniso_U_13
_atom_site_aniso_U_12
O1 0.0291(13) 0.0296(16) 0.0669(19) -0.0007(15) -0.0034(12) -0.0075(12)
O2 0.0199(12) 0.0375(16) 0.0578(17) 0.0088(14) -0.0001(11) -0.0065(12)
O3 0.0211(12) 0.0334(15) 0.0480(16) -0.0094(13) 0.0006(11) 0.0015(11)
N1 0.0169(14) 0.0356(19) 0.0418(18) -0.0060(16) -0.0008(13) -0.0011(14)
N2 0.0219(14) 0.0290(19) 0.0422(19) 0.0010(16) -0.0028(13) -0.0027(13)
N3 0.0239(14) 0.0244(18) 0.057(2) -0.0035(16) -0.0020(14) -0.0029(13)
C1 0.078(3) 0.089(4) 0.051(3) -0.014(3) -0.012(2) 0.009(3)
C2 0.052(2) 0.067(3) 0.045(3) -0.009(2) 0.0003(19) 0.001(2)
C3 0.044(2) 0.052(3) 0.047(2) -0.002(2) 0.0055(18) -0.001(2)
C4 0.042(2) 0.052(3) 0.044(2) -0.004(2) 0.0044(17) -0.003(2)
C5 0.036(2) 0.058(3) 0.044(2) -0.001(2) 0.0046(17) -0.004(2)
C6 0.0339(19) 0.056(3) 0.043(2) -0.001(2) 0.0009(17) -0.001(2)
C7 0.0300(18) 0.031(2) 0.043(2) -0.0072(19) -0.0008(16) -0.0010(17)
C8 0.0261(17) 0.031(2) 0.047(2) -0.008(2) 0.0020(16) -0.0013(16)
C9 0.0232(18) 0.029(2) 0.030(2) 0.0002(18) 0.0023(15) -0.0001(16)
C10 0.0197(16) 0.027(2) 0.0265(19) -0.0001(16) 0.0030(14) -0.0023(15)
C11 0.0220(16) 0.028(2) 0.034(2) -0.0007(18) 0.0025(15) -0.0028(15)
C12 0.0211(16) 0.027(2) 0.029(2) 0.0033(18) 0.0027(15) -0.0019(15)
C13 0.0212(17) 0.035(2) 0.032(2) -0.0020(19) 0.0046(15) -0.0017(17)
C14 0.0237(17) 0.035(2) 0.040(2) 0.001(2) 0.0013(15) 0.0023(17)
C15 0.0266(18) 0.034(2) 0.045(2) 0.002(2) 0.0007(16) 0.0030(17)
C16 0.0358(19) 0.040(2) 0.034(2) 0.001(2) 0.0001(16) 0.0006(19)
C17 0.0313(19) 0.037(2) 0.039(2) -0.001(2) 0.0036(16) 0.0044(17)
C18 0.039(2) 0.037(2) 0.044(3) 0.002(2) 0.0070(18) -0.0001(18)
C19 0.038(2) 0.039(3) 0.043(2) 0.001(2) 0.0064(18) 0.0018(19)
C20 0.049(2) 0.041(3) 0.052(3) -0.001(2) 0.0122(19) -0.001(2)
C21 0.045(2) 0.042(3) 0.084(3) -0.001(3) 0.002(2) -0.002(2)
C22 0.089(4) 0.105(5) 0.081(4) -0.006(4) -0.010(3) 0.015(4)
C23 0.066(3) 0.082(4) 0.071(3) -0.001(3) 0.002(2) -0.008(3)
C24 0.091(3) 0.061(3) 0.063(3) 0.011(3) 0.018(2) 0.015(3)
C25 0.100(4) 0.077(4) 0.045(3) -0.005(3) -0.003(3) 0.026(3)
C26A 0.043(4) 0.047(4) 0.047(4) 0.005(4) 0.015(3) -0.001(3)
C27A 0.038(4) 0.029(4) 0.043(4) 0.001(3) 0.011(3) 0.002(3)
C26B 0.054(9) 0.020(7) 0.059(7) 0.001(6) 0.007(6) 0.006(7)
C27B 0.040(8) 0.040(8) 0.057(7) 0.001(6) 0.014(6) 0.007(7)
C28 0.079(3) 0.038(3) 0.035(2) -0.001(2) 0.003(2) 0.015(2)
C29 0.036(2) 0.024(2) 0.060(3) -0.005(2) -0.0056(18) -0.0025(18)
C30 0.0290(19) 0.025(2) 0.041(2) 0.0049(18) 0.0003(16) -0.0062(17)
C31 0.0236(17) 0.025(2) 0.036(2) 0.0057(18) 0.0057(15) -0.0040(15)
C32 0.0230(17) 0.032(2) 0.030(2) 0.0032(17) 0.0011(15) -0.0004(16)
C33 0.0215(17) 0.029(2) 0.035(2) 0.0054(18) 0.0038(15) -0.0046(16)

loop_
_atom_type_symbol
_atom_type_description
_atom_type_scat_dispersion_real
_atom_type_scat_dispersion_imag
_atom_type_scat_source
C C 0.0033 0.0016 'International Tables Vol C Tables 4.2.6.8 and 6.1.1.4'
H H 0.0000 0.0000 'International Tables Vol C Tables 4.2.6.8 and 6.1.1.4'
N N 0.0061 0.0033 'International Tables Vol C Tables 4.2.6.8 and 6.1.1.4'
O O 0.0106 0.0060 'International Tables Vol C Tables 4.2.6.8 and 6.1.1.4'

loop_
_geom_angle_atom_site_label_1
_geom_angle_atom_site_label_2
_geom_angle_atom_site_label_3
_geom_angle
C9 N1 C8 121.9(3)
C9 N1 H1 119.0
C8 N1 H1 119.0
C13 N2 C14 122.4(3)
C13 N2 H2 118.8
C14 N2 H2 118.8
C30 N3 C29 124.1(3)
C30 N3 H3 117.9
C29 N3 H3 117.9
C2 C1 H1A 109.5
C2 C1 H1B 109.5
H1A C1 H1B 109.5
C2 C1 H1C 109.5
H1A C1 H1C 109.5
H1B C1 H1C 109.5
C3 C2 C1 113.3(4)
C3 C2 H2A 108.9
C1 C2 H2A 108.9
C3 C2 H2B 108.9
C1 C2 H2B 108.9
H2A C2 H2B 107.7
C2 C3 C4 114.0(3)
C2 C3 H3A 108.8
C4 C3 H3A 108.8
C2 C3 H3B 108.8
C4 C3 H3B 108.8
H3A C3 H3B 107.6
C5 C4 C3 114.0(3)
C5 C4 H4A 108.8
C3 C4 H4A 108.8
C5 C4 H4B 108.8
C3 C4 H4B 108.8
H4A C4 H4B 107.7
C4 C5 C6 114.1(3)
C4 C5 H5A 108.7
C6 C5 H5A 108.7
C4 C5 H5B 108.7
C6 C5 H5B 108.7
H5A C5 H5B 107.6
C7 C6 C5 115.3(3)
C7 C6 H6A 108.5
C5 C6 H6A 108.5
C7 C6 H6B 108.5
C5 C6 H6B 108.5
H6A C6 H6B 107.5
C6 C7 C8 113.0(3)
C6 C7 H7A 109.0
C8 C7 H7A 109.0
C6 C7 H7B 109.0
C8 C7 H7B 109.0
H7A C7 H7B 107.8
N1 C8 C7 113.5(3)
N1 C8 H8A 108.9
C7 C8 H8A 108.9
N1 C8 H8B 108.9
C7 C8 H8B 108.9
H8A C8 H8B 107.7
O3 C9 N1 122.4(3)
O3 C9 C10 119.5(3)
N1 C9 C10 118.0(3)
C11 C10 C32 119.6(3)
C11 C10 C9 122.7(3)
C32 C10 C9 117.7(3)
C12 C11 C10 119.8(3)
C12 C11 H11 120.1
C10 C11 H11 120.1
C33 C12 C11 119.8(3)
C33 C12 C13 117.7(3)
C11 C12 C13 122.4(3)
O2 C13 N2 123.3(3)
O2 C13 C12 120.2(3)
N2 C13 C12 116.4(3)
N2 C14 C15 112.7(3)
N2 C14 H14A 109.1
C15 C14 H14A 109.1
N2 C14 H14B 109.1
C15 C14 H14B 109.1
H14A C14 H14B 107.8
C14 C15 C16 114.1(3)
C14 C15 H15A 108.7
C16 C15 H15A 108.7
C14 C15 H15B 108.7
C16 C15 H15B 108.7
H15A C15 H15B 107.6
C17 C16 C15 114.6(3)
C17 C16 H16A 108.6
C15 C16 H16A 108.6
C17 C16 H16B 108.6
C15 C16 H16B 108.6
H16A C16 H16B 107.6
C16 C17 C18 113.2(3)
C16 C17 H17A 108.9
C18 C17 H17A 108.9
C16 C17 H17B 108.9
C18 C17 H17B 108.9
H17A C17 H17B 107.8
C19 C18 C17 114.5(3)
C19 C18 H18A 108.6
C17 C18 H18A 108.6
C19 C18 H18B 108.6
C17 C18 H18B 108.6
H18A C18 H18B 107.6
C18 C19 C20 114.3(3)
C18 C19 H19A 108.7
C20 C19 H19A 108.7
C18 C19 H19B 108.7
C20 C19 H19B 108.7
H19A C19 H19B 107.6
C21 C20 C19 113.8(3)
C21 C20 H20A 108.8
C19 C20 H20A 108.8
C21 C20 H20B 108.8
C19 C20 H20B 108.8
H20A C20 H20B 107.7
C20 C21 H21A 109.5
C20 C21 H21B 109.5
H21A C21 H21B 109.5
C20 C21 H21C 109.5
H21A C21 H21C 109.5
H21B C21 H21C 109.5
C23 C22 H22A 109.5
C23 C22 H22B 109.5
H22A C22 H22B 109.5
C23 C22 H22C 109.5
H22A C22 H22C 109.5
H22B C22 H22C 109.5
C22 C23 C24 111.8(4)
C22 C23 H23A 109.3
C24 C23 H23A 109.3
C22 C23 H23B 109.3
C24 C23 H23B 109.3
H23A C23 H23B 107.9
C23 C24 C25 113.8(4)
C23 C24 H24A 108.8
C25 C24 H24A 108.8
C23 C24 H24B 108.8
C25 C24 H24B 108.8
H24A C24 H24B 107.7
C24 C25 C26A 123.8(5)
C24 C25 C26B 91.7(6)
C26A C25 C26B 38.5(4)
C24 C25 H25A 106.4
C26A C25 H25A 106.4
C26B C25 H25A 142.0
C24 C25 H25B 106.4
C26A C25 H25B 106.4
C26B C25 H25B 99.6
H25A C25 H25B 106.5
C27A C26A C25 111.4(6)
C27A C26A H26A 109.3
C25 C26A H26A 109.3
C27A C26A H26B 109.3
C25 C26A H26B 109.3
H26A C26A H26B 108.0
C26A C27A C28 108.3(6)
C26A C27A H27A 110.0
C28 C27A H27A 110.0
C26A C27A H27B 110.0
C28 C27A H27B 110.0
H27A C27A H27B 108.4
C27B C26B C25 104.3(11)
C27B C26B H26C 110.9
C25 C26B H26C 110.9
C27B C26B H26D 110.9
C25 C26B H26D 110.9
H26C C26B H26D 108.9
C28 C27B C26B 107.7(13)
C28 C27B H27C 110.2
C26B C27B H27C 110.2
C28 C27B H27D 110.2
C26B C27B H27D 110.2
H27C C27B H27D 108.5
C27B C28 C29 132.9(7)
C27B C28 C27A 34.2(5)
C29 C28 C27A 105.1(4)
N3 C29 C28 112.5(3)
N3 C29 H29A 109.1
C28 C29 H29A 109.1
N3 C29 H29B 109.1
C28 C29 H29B 109.1
H29A C29 H29B 107.8
O1 C30 N3 122.3(3)
O1 C30 C31 119.3(3)
N3 C30 C31 118.3(3)
C33 C31 C32 118.0(3)
C33 C31 C30 117.4(3)
C32 C31 C30 124.5(3)
C10 C32 C31 120.9(3)
C10 C32 H32 119.6
C31 C32 H32 119.6
C12 C33 C31 121.8(3)
C12 C33 H33 119.1
C31 C33 H33 119.1

loop_
_geom_bond_atom_site_label_1
_geom_bond_atom_site_label_2
_geom_bond_distance
O1 C30 1.248(4)
O2 C13 1.240(4)
O3 C9 1.240(4)
N1 C9 1.330(4)
N1 C8 1.464(4)
N1 H1 0.8600
N2 C13 1.333(5)
N2 C14 1.455(4)
N2 H2 0.8600
N3 C30 1.340(4)
N3 C29 1.453(5)
N3 H3 0.8600
C1 C2 1.516(6)
C1 H1A 0.9600
C1 H1B 0.9600
C1 H1C 0.9600
C2 C3 1.507(5)
C2 H2A 0.9700
C2 H2B 0.9700
C3 C4 1.535(5)
C3 H3A 0.9700
C3 H3B 0.9700
C4 C5 1.508(5)
C4 H4A 0.9700
C4 H4B 0.9700
C5 C6 1.526(5)
C5 H5A 0.9700
C5 H5B 0.9700
C6 C7 1.514(5)
C6 H6A 0.9700
C6 H6B 0.9700
C7 C8 1.520(5)
C7 H7A 0.9700
C7 H7B 0.9700
C8 H8A 0.9700
C8 H8B 0.9700
C9 C10 1.505(4)
C10 C11 1.395(4)
C10 C32 1.398(5)
C11 C12 1.393(4)
C11 H11 0.9300
C12 C33 1.377(5)
C12 C13 1.510(4)
C14 C15 1.515(5)
C14 H14A 0.9700
C14 H14B 0.9700
C15 C16 1.533(5)
C15 H15A 0.9700
C15 H15B 0.9700
C16 C17 1.520(5)
C16 H16A 0.9700
C16 H16B 0.9700
C17 C18 1.527(5)
C17 H17A 0.9700
C17 H17B 0.9700
C18 C19 1.504(5)
C18 H18A 0.9700
C18 H18B 0.9700
C19 C20 1.522(5)
C19 H19A 0.9700
C19 H19B 0.9700
C20 C21 1.510(5)
C20 H20A 0.9700
C20 H20B 0.9700
C21 H21A 0.9600
C21 H21B 0.9600
C21 H21C 0.9600
C22 C23 1.493(8)
C22 H22A 0.9600
C22 H22B 0.9600
C22 H22C 0.9600
C23 C24 1.519(6)
C23 H23A 0.9700
C23 H23B 0.9700
C24 C25 1.521(7)
C24 H24A 0.9700
C24 H24B 0.9700
C25 C26A 1.527(8)
C25 C26B 1.720(15)
C25 H25A 0.9700
C25 H25B 0.9700
C26A C27A 1.508(13)
C26A H26A 0.9700
C26A H26B 0.9700
C27A C28 1.597(8)
C27A H27A 0.9700
C27A H27B 0.9700
C26B C27B 1.51(3)
C26B H26C 0.9700
C26B H26D 0.9700
C27B C28 1.490(15)
C27B H27C 0.9700
C27B H27D 0.9700
C28 C29 1.514(5)
C29 H29A 0.9700
C29 H29B 0.9700
C30 C31 1.494(5)
C31 C33 1.393(4)
C31 C32 1.399(5)
C32 H32 0.9300
C33 H33 0.9300
